data_2241045
loop_
_publ_author_name
'Rivera, Augusto'
'Rojas, Jicli Jos\'e'
'R\'ios-Motta, Jaime'
'Bolte, Michael'

_publ_section_title
;
 Crystal structure of
 1-[(2,3-dihydro-1<i>H</i>-naphtho[1,2-<i>e</i>][1,3]oxazin-2-yl)methyl]naphthalen-2-ol:
 a possible candidate for new polynaphthoxazine materials
;
_journal_coeditor_code IS5412
_journal_issue 9
_journal_name_full 'Acta Crystallographica Section E'
_journal_page_first 1089
_journal_page_last 1092
_journal_paper_doi 10.1107/S2056989015015583
_journal_volume 71
_journal_year 2015
_chemical_formula_iupac 'C23 H19 N O2'
_chemical_formula_moiety 'C23 H19 N O2'
_chemical_formula_sum 'C23 H19 N O2'
_chemical_formula_weight 341.39
_chemical_name_systematic
;
1-{[1<i>H</i>-Naphtho[1,2-<i>e</i>][1,3]oxazin-2(3<i>H</i>)-yl]methyl}\
naphthalen-2-ol
;
_space_group_crystal_system monoclinic
_space_group_IT_number 14
_space_group_name_Hall '-P 2yn'
_space_group_name_H-M_alt 'P 1 21/n 1'
_symmetry_space_group_name_Hall '-P 2yn'
_symmetry_space_group_name_H-M 'P 1 21/n 1'
_atom_sites_solution_hydrogens geom
_audit_creation_method SHELXL-2014/6
_cell_angle_alpha 90
_cell_angle_beta 102.331(10)
_cell_angle_gamma 90
_cell_formula_units_Z 4
_cell_length_a 9.6570(12)
_cell_length_b 9.7609(7)
_cell_length_c 18.790(2)
_cell_measurement_reflns_used 5838
_cell_measurement_temperature 173(2)
_cell_measurement_theta_max 25.8
_cell_measurement_theta_min 3.4
_cell_volume 1730.3(3)
_computing_cell_refinement
;
X-AREA (Stoe & Cie, 2001)
;
_computing_data_collection
;
X-AREA (Stoe & Cie, 2001)
;
_computing_data_reduction
;
X-AREA (Stoe & Cie, 2001)
;
_computing_molecular_graphics
;
XP in SHELXTL-Plus (Sheldrick, 2008)
;
_computing_publication_material
;
SHELXL97 (Sheldrick, 2008)
;
_computing_structure_refinement
;
SHELXL2014/6 (Sheldrick, 2015)
;
_computing_structure_solution
;
SHELXS97 (Sheldrick, 2008)
;
_diffrn_ambient_temperature 173(2)
_diffrn_measured_fraction_theta_full 0.994
_diffrn_measured_fraction_theta_max 0.985
_diffrn_measurement_device_type 'STOE IPDS II two-circle-diffractometer'
_diffrn_measurement_method \w
_diffrn_radiation_type MoK\a
_diffrn_radiation_wavelength 0.71073
_diffrn_reflns_av_R_equivalents 0.0509
_diffrn_reflns_limit_h_max 11
_diffrn_reflns_limit_h_min -9
_diffrn_reflns_limit_k_max 11
_diffrn_reflns_limit_k_min -10
_diffrn_reflns_limit_l_max 22
_diffrn_reflns_limit_l_min -22
_diffrn_reflns_number 8807
_diffrn_reflns_theta_full 25.000
_diffrn_reflns_theta_max 25.624
_diffrn_reflns_theta_min 3.358
_exptl_absorpt_coefficient_mu 0.083
_exptl_absorpt_correction_T_max 0.991
_exptl_absorpt_correction_T_min 0.300
_exptl_absorpt_correction_type multi-scan
_exptl_absorpt_process_details
;
(<i>X-AREA</i>; Stoe & Cie, 2001)
;
_exptl_crystal_colour colourless
_exptl_crystal_density_diffrn 1.310
_exptl_crystal_description needle
_exptl_crystal_F_000 720
_exptl_crystal_size_max 0.310
_exptl_crystal_size_mid 0.110
_exptl_crystal_size_min 0.110
_refine_diff_density_max 0.573
_refine_diff_density_min -0.238
_refine_ls_extinction_method none
_refine_ls_goodness_of_fit_ref 0.956
_refine_ls_hydrogen_treatment constr
_refine_ls_matrix_type full
_refine_ls_number_parameters 237
_refine_ls_number_reflns 3222
_refine_ls_number_restraints 0
_refine_ls_restrained_S_all 0.956
_refine_ls_R_factor_all 0.0914
_refine_ls_R_factor_gt 0.0526
_refine_ls_shift/su_max 0.000
_refine_ls_shift/su_mean 0.000
_refine_ls_structure_factor_coef Fsqd
_refine_ls_weighting_details 'w=1/[\s^2^(Fo^2^)+(0.0738P)^2^] where P=(Fo^2^+2Fc^2^)/3'
_refine_ls_weighting_scheme calc
_refine_ls_wR_factor_gt 0.1227
_refine_ls_wR_factor_ref 0.1351
_reflns_number_gt 2069
_reflns_number_total 3222
_reflns_threshold_expression 'I > 2\s(I)'
_cod_data_source_file is5412sup1.cif
_cod_data_source_block I
_cod_database_code 2241045
_shelx_space_group_comment
;
The symmetry employed for this shelxl refinement is uniquely defined
by the following loop, which should always be used as a source of
symmetry information in preference to the above space-group names.
They are only intended as comments.
;
_shelx_estimated_absorpt_t_min 0.975
_shelx_estimated_absorpt_t_max 0.991
_shelxl_version_number 2014/6

loop_
_space_group_symop_operation_xyz
'x, y, z'
'-x+1/2, y+1/2, -z+1/2'
'-x, -y, -z'
'x-1/2, -y-1/2, z-1/2'

loop_
_atom_site_type_symbol
_atom_site_label
_atom_site_fract_x
_atom_site_fract_y
_atom_site_fract_z
_atom_site_U_iso_or_equiv
_atom_site_adp_type
_atom_site_calc_flag
_atom_site_occupancy
O O1 0.5357(2) 0.80192(19) 0.57257(9) 0.0422(5) Uani d 1
O O2 0.67542(18) 0.5355(2) 0.80171(9) 0.0428(5) Uani d 1
H H2 0.6763 0.5678 0.7604 0.039(8) Uiso calc 1
N N1 0.5689(2) 0.6438(2) 0.67377(9) 0.0332(5) Uani d 1
C C1 0.6360(3) 0.7296(3) 0.62925(13) 0.0427(6) Uani d 1
H H1A 0.6988 0.6725 0.6060 0.051 Uiso calc 1
H H1B 0.6961 0.7976 0.6607 0.051 Uiso calc 1
C C2 0.4914(3) 0.5345(3) 0.62777(10) 0.0336(6) Uani d 1
H H2A 0.4305 0.4846 0.6553 0.040 Uiso calc 1
H H2B 0.5598 0.4684 0.6149 0.040 Uiso calc 1
C C3 0.4775(3) 0.7190(3) 0.71422(11) 0.0326(5) Uani d 1
H H3A 0.3892 0.7470 0.6801 0.039 Uiso calc 1
H H3B 0.5269 0.8031 0.7356 0.039 Uiso calc 1
C C11 0.4279(3) 0.7211(3) 0.53568(11) 0.0346(6) Uani d 1
C C12 0.4002(2) 0.5935(2) 0.55868(10) 0.0293(5) Uani d 1
C C13 0.2837(2) 0.5172(3) 0.51787(10) 0.0292(5) Uani d 1
C C14 0.2464(3) 0.3851(3) 0.53810(10) 0.0328(6) Uani d 1
H H14 0.3030 0.3424 0.5798 0.039 Uiso calc 1
C C15 0.1310(3) 0.3174(3) 0.49924(11) 0.0381(6) Uani d 1
H H15 0.1076 0.2294 0.5148 0.046 Uiso calc 1
C C16 0.0471(3) 0.3762(3) 0.43679(11) 0.0407(6) Uani d 1
H H16 -0.0330 0.3284 0.4100 0.049 Uiso calc 1
C C17 0.0809(3) 0.5027(3) 0.41453(11) 0.0388(7) Uani d 1
H H17 0.0246 0.5414 0.3716 0.047 Uiso calc 1
C C18 0.1980(3) 0.5774(3) 0.45412(10) 0.0336(6) Uani d 1
C C19 0.2309(3) 0.7106(3) 0.43329(11) 0.0384(6) Uani d 1
H H19 0.1742 0.7510 0.3909 0.046 Uiso calc 1
C C20 0.3419(3) 0.7818(3) 0.47263(11) 0.0418(7) Uani d 1
H H20 0.3620 0.8716 0.4582 0.050 Uiso calc 1
C C21 0.4405(2) 0.6320(2) 0.77453(10) 0.0272(5) Uani d 1
C C22 0.5430(2) 0.5495(3) 0.81558(11) 0.0311(5) Uani d 1
C C23 0.5180(3) 0.4759(3) 0.87625(11) 0.0370(6) Uani d 1
H H23 0.5917 0.4229 0.9050 0.044 Uiso calc 1
C C24 0.3891(3) 0.4808(3) 0.89361(11) 0.0360(6) Uani d 1
H H24 0.3736 0.4314 0.9348 0.043 Uiso calc 1
C C25 0.2767(3) 0.5584(2) 0.85145(10) 0.0298(5) Uani d 1
C C26 0.1401(3) 0.5588(3) 0.86679(11) 0.0365(6) Uani d 1
H H26 0.1231 0.5070 0.9069 0.044 Uiso calc 1
C C27 0.0318(3) 0.6318(3) 0.82539(12) 0.0406(6) Uani d 1
H H27 -0.0603 0.6286 0.8357 0.049 Uiso calc 1
C C28 0.0574(3) 0.7115(3) 0.76759(12) 0.0392(6) Uani d 1
H H28 -0.0175 0.7637 0.7392 0.047 Uiso calc 1
C C29 0.1886(2) 0.7151(3) 0.75153(10) 0.0326(6) Uani d 1
H H29 0.2037 0.7713 0.7126 0.039 Uiso calc 1
C C30 0.3031(2) 0.6371(2) 0.79162(9) 0.0257(5) Uani d 1

loop_
_atom_site_aniso_label
_atom_site_aniso_U_11
_atom_site_aniso_U_22
_atom_site_aniso_U_33
_atom_site_aniso_U_12
_atom_site_aniso_U_13
_atom_site_aniso_U_23
O1 0.0455(11) 0.0355(11) 0.0494(9) -0.0013(9) 0.0184(8) -0.0046(7)
O2 0.0317(9) 0.0460(12) 0.0510(10) 0.0000(9) 0.0094(7) -0.0033(8)
N1 0.0275(10) 0.0433(13) 0.0306(8) -0.0053(10) 0.0104(7) -0.0037(8)
C1 0.0414(15) 0.0423(17) 0.0485(13) -0.0026(14) 0.0192(11) -0.0015(11)
C2 0.0348(13) 0.0365(15) 0.0293(10) 0.0095(12) 0.0061(9) -0.0027(9)
C3 0.0407(14) 0.0279(13) 0.0334(10) -0.0053(12) 0.0176(9) -0.0032(9)
C11 0.0358(13) 0.0375(15) 0.0345(10) 0.0053(13) 0.0164(9) -0.0074(10)
C12 0.0332(13) 0.0302(14) 0.0269(9) 0.0099(11) 0.0117(9) 0.0005(8)
C13 0.0315(12) 0.0341(14) 0.0238(9) 0.0110(11) 0.0102(8) -0.0004(8)
C14 0.0400(14) 0.0332(14) 0.0263(9) 0.0112(12) 0.0095(9) 0.0018(9)
C15 0.0448(15) 0.0362(15) 0.0349(11) 0.0028(13) 0.0123(10) -0.0023(10)
C16 0.0379(14) 0.0501(18) 0.0335(11) 0.0070(14) 0.0064(10) -0.0089(11)
C17 0.0374(14) 0.0524(19) 0.0260(10) 0.0163(13) 0.0052(9) -0.0009(10)
C18 0.0387(14) 0.0398(15) 0.0246(9) 0.0166(12) 0.0118(9) 0.0034(9)
C19 0.0486(15) 0.0387(15) 0.0283(10) 0.0165(14) 0.0092(10) 0.0070(10)
C20 0.0623(18) 0.0313(15) 0.0382(11) 0.0129(14) 0.0252(11) 0.0062(10)
C21 0.0310(12) 0.0256(12) 0.0258(9) -0.0078(11) 0.0077(8) -0.0066(8)
C22 0.0284(12) 0.0302(14) 0.0341(10) -0.0033(11) 0.0052(9) -0.0087(9)
C23 0.0418(15) 0.0288(14) 0.0360(11) 0.0030(12) -0.0014(10) -0.0002(9)
C24 0.0515(16) 0.0279(13) 0.0282(10) -0.0035(13) 0.0077(10) 0.0029(9)
C25 0.0405(14) 0.0245(13) 0.0257(9) -0.0071(11) 0.0099(9) -0.0045(8)
C26 0.0453(15) 0.0343(15) 0.0349(11) -0.0123(13) 0.0193(10) -0.0028(10)
C27 0.0354(14) 0.0432(17) 0.0475(12) -0.0084(13) 0.0188(10) -0.0115(11)
C28 0.0335(13) 0.0420(16) 0.0416(11) 0.0011(13) 0.0070(10) -0.0017(11)
C29 0.0349(13) 0.0338(14) 0.0293(10) -0.0022(12) 0.0075(9) 0.0029(9)
C30 0.0308(12) 0.0239(12) 0.0228(8) -0.0061(10) 0.0064(8) -0.0038(8)

loop_
_atom_type_symbol
_atom_type_description
_atom_type_scat_dispersion_real
_atom_type_scat_dispersion_imag
_atom_type_scat_source
C C 0.0033 0.0016 'International Tables Vol C Tables 4.2.6.8 and 6.1.1.4'
H H 0.0000 0.0000 'International Tables Vol C Tables 4.2.6.8 and 6.1.1.4'
N N 0.0061 0.0033 'International Tables Vol C Tables 4.2.6.8 and 6.1.1.4'
O O 0.0106 0.0060 'International Tables Vol C Tables 4.2.6.8 and 6.1.1.4'

loop_
_geom_angle_atom_site_label_1
_geom_angle_atom_site_label_2
_geom_angle_atom_site_label_3
_geom_angle
C11 O1 C1 113.9(2)
C22 O2 H2 109.5
C1 N1 C2 108.51(17)
C1 N1 C3 113.9(2)
C2 N1 C3 112.13(18)
N1 C1 O1 113.3(2)
N1 C1 H1A 108.9
O1 C1 H1A 108.9
N1 C1 H1B 108.9
O1 C1 H1B 108.9
H1A C1 H1B 107.7
N1 C2 C12 110.9(2)
N1 C2 H2A 109.5
C12 C2 H2A 109.5
N1 C2 H2B 109.5
C12 C2 H2B 109.5
H2A C2 H2B 108.1
N1 C3 C21 111.6(2)
N1 C3 H3A 109.3
C21 C3 H3A 109.3
N1 C3 H3B 109.3
C21 C3 H3B 109.3
H3A C3 H3B 108.0
C12 C11 O1 123.0(2)
C12 C11 C20 121.7(2)
O1 C11 C20 115.2(2)
C11 C12 C13 119.45(19)
C11 C12 C2 120.0(2)
C13 C12 C2 120.5(2)
C14 C13 C12 123.26(18)
C14 C13 C18 117.8(2)
C12 C13 C18 119.0(2)
C15 C14 C13 121.6(2)
C15 C14 H14 119.2
C13 C14 H14 119.2
C14 C15 C16 120.7(3)
C14 C15 H15 119.7
C16 C15 H15 119.7
C17 C16 C15 119.6(2)
C17 C16 H16 120.2
C15 C16 H16 120.2
C16 C17 C18 121.4(2)
C16 C17 H17 119.3
C18 C17 H17 119.3
C19 C18 C17 122.0(2)
C19 C18 C13 119.1(2)
C17 C18 C13 118.9(2)
C20 C19 C18 121.2(2)
C20 C19 H19 119.4
C18 C19 H19 119.4
C19 C20 C11 119.5(3)
C19 C20 H20 120.2
C11 C20 H20 120.2
C22 C21 C30 118.9(2)
C22 C21 C3 119.3(2)
C30 C21 C3 121.7(2)
O2 C22 C21 122.8(2)
O2 C22 C23 115.6(2)
C21 C22 C23 121.6(2)
C24 C23 C22 120.1(2)
C24 C23 H23 119.9
C22 C23 H23 119.9
C23 C24 C25 121.2(2)
C23 C24 H24 119.4
C25 C24 H24 119.4
C26 C25 C24 121.7(2)
C26 C25 C30 119.5(2)
C24 C25 C30 118.9(2)
C27 C26 C25 121.5(2)
C27 C26 H26 119.3
C25 C26 H26 119.3
C26 C27 C28 119.5(2)
C26 C27 H27 120.3
C28 C27 H27 120.3
C29 C28 C27 120.8(2)
C29 C28 H28 119.6
C27 C28 H28 119.6
C28 C29 C30 121.6(2)
C28 C29 H29 119.2
C30 C29 H29 119.2
C29 C30 C25 117.2(2)
C29 C30 C21 123.63(19)
C25 C30 C21 119.2(2)

loop_
_geom_bond_atom_site_label_1
_geom_bond_atom_site_label_2
_geom_bond_distance
O1 C11 1.370(3)
O1 C1 1.460(3)
O2 C22 1.366(3)
O2 H2 0.8400
N1 C1 1.433(3)
N1 C2 1.473(3)
N1 C3 1.477(3)
C1 H1A 0.9900
C1 H1B 0.9900
C2 C12 1.518(3)
C2 H2A 0.9900
C2 H2B 0.9900
C3 C21 1.518(3)
C3 H3A 0.9900
C3 H3B 0.9900
C11 C12 1.363(4)
C11 C20 1.423(3)
C12 C13 1.429(3)
C13 C14 1.412(4)
C13 C18 1.429(3)
C14 C15 1.365(4)
C14 H14 0.9500
C15 C16 1.399(3)
C15 H15 0.9500
C16 C17 1.365(4)
C16 H16 0.9500
C17 C18 1.416(4)
C17 H17 0.9500
C18 C19 1.413(4)
C19 C20 1.357(4)
C19 H19 0.9500
C20 H20 0.9500
C21 C22 1.377(3)
C21 C30 1.431(3)
C22 C23 1.411(4)
C23 C24 1.353(4)
C23 H23 0.9500
C24 C25 1.418(3)
C24 H24 0.9500
C25 C26 1.409(3)
C25 C30 1.429(3)
C26 C27 1.364(4)
C26 H26 0.9500
C27 C28 1.400(4)
C27 H27 0.9500
C28 C29 1.364(3)
C28 H28 0.9500
C29 C30 1.420(3)
C29 H29 0.9500

loop_
_geom_hbond_atom_site_label_D
_geom_hbond_atom_site_label_H
_geom_hbond_atom_site_label_A
_geom_hbond_site_symmetry_A
_geom_hbond_distance_DH
_geom_hbond_distance_HA
_geom_hbond_distance_DA
_geom_hbond_angle_DHA
O2 H2 N1 . 0.84 1.88 2.627(2) 147
C1 H1A Cg3 3_666 0.99 2.53 3.501(3) 169
C2 H2B Cg2 3_666 0.99 2.86 3.743(3) 149
C14 H14 Cg5 2_546 0.99 2.87 3.723(3) 150

loop_
_geom_torsion_atom_site_label_1
_geom_torsion_atom_site_label_2
_geom_torsion_atom_site_label_3
_geom_torsion_atom_site_label_4
_geom_torsion
C2 N1 C1 O1 64.2(3)
C3 N1 C1 O1 -61.4(3)
C11 O1 C1 N1 -45.3(3)
C1 N1 C2 C12 -48.9(3)
C3 N1 C2 C12 77.7(2)
C1 N1 C3 C21 -165.05(18)
C2 N1 C3 C21 71.3(2)
C1 O1 C11 C12 12.4(3)
C1 O1 C11 C20 -170.1(2)
O1 C11 C12 C13 178.6(2)
C20 C11 C12 C13 1.3(3)
O1 C11 C12 C2 -0.5(3)
C20 C11 C12 C2 -177.8(2)
N1 C2 C12 C11 19.3(3)
N1 C2 C12 C13 -159.8(2)
C11 C12 C13 C14 -179.3(2)
C2 C12 C13 C14 -0.3(3)
C11 C12 C13 C18 -0.6(3)
C2 C12 C13 C18 178.4(2)
C12 C13 C14 C15 177.5(2)
C18 C13 C14 C15 -1.2(3)
C13 C14 C15 C16 1.3(4)
C14 C15 C16 C17 0.0(4)
C15 C16 C17 C18 -1.2(4)
C16 C17 C18 C19 -177.5(2)
C16 C17 C18 C13 1.2(4)
C14 C13 C18 C19 178.7(2)
C12 C13 C18 C19 0.0(3)
C14 C13 C18 C17 0.0(3)
C12 C13 C18 C17 -178.8(2)
C17 C18 C19 C20 178.7(2)
C13 C18 C19 C20 0.0(4)
C18 C19 C20 C11 0.6(4)
C12 C11 C20 C19 -1.3(4)
O1 C11 C20 C19 -178.8(2)
N1 C3 C21 C22 40.2(3)
N1 C3 C21 C30 -142.0(2)
C30 C21 C22 O2 178.02(19)
C3 C21 C22 O2 -4.1(3)
C30 C21 C22 C23 -3.5(3)
C3 C21 C22 C23 174.4(2)
O2 C22 C23 C24 -178.6(2)
C21 C22 C23 C24 2.8(4)
C22 C23 C24 C25 0.4(4)
C23 C24 C25 C26 176.7(2)
C23 C24 C25 C30 -2.7(3)
C24 C25 C26 C27 -178.9(2)
C30 C25 C26 C27 0.5(3)
C25 C26 C27 C28 -1.9(4)
C26 C27 C28 C29 1.1(4)
C27 C28 C29 C30 1.1(4)
C28 C29 C30 C25 -2.4(3)
C28 C29 C30 C21 176.7(2)
C26 C25 C30 C29 1.6(3)
C24 C25 C30 C29 -179.0(2)
C26 C25 C30 C21 -177.5(2)
C24 C25 C30 C21 1.9(3)
C22 C21 C30 C29 -177.9(2)
C3 C21 C30 C29 4.3(3)
C22 C21 C30 C25 1.1(3)
C3 C21 C30 C25 -176.70(19)

_cod_database_fobs_code 2241045
